data_7129323
loop_
_publ_author_name
'Li, Bin'
'Huse, Kevin'
'W\"olper, Christoph'
'Schulz, Stephan'

_publ_section_title
;
 Synthesis and reactivity of heteroleptic zinc(i) complexes toward
 heteroallenes
;
_journal_name_full 'Chemical Communications'
_journal_paper_doi 10.1039/D1CC05617D
_journal_year 2021
_chemical_formula_sum 'C27 H16 F16 N2 Zn2'
_chemical_formula_weight 803.16
_space_group_crystal_system triclinic
_space_group_IT_number 2
_space_group_name_Hall '-P 1'
_space_group_name_H-M_alt 'P -1'
_atom_sites_solution_hydrogens geom
_atom_sites_solution_primary patterson
_atom_sites_solution_secondary difmap
_audit_creation_method SHELXL-2017/1
_audit_update_record
;
2021-09-22 deposited with the CCDC.	2021-11-22 downloaded from the CCDC.
;
_cell_angle_alpha 79.522(9)
_cell_angle_beta 68.845(9)
_cell_angle_gamma 64.640(8)
_cell_formula_units_Z 2
_cell_length_a 11.018(2)
_cell_length_b 12.159(2)
_cell_length_c 13.418(3)
_cell_measurement_reflns_used 9311
_cell_measurement_temperature 100(2)
_cell_measurement_theta_max 31.97
_cell_measurement_theta_min 2.22
_cell_volume 1514.1(5)
_computing_cell_refinement 'BRUKER APEX2(v2009.5-1)'
_computing_data_collection 'BRUKER APEX2(v2009.5-1)'
_computing_data_reduction 'BRUKER APEX2(v2009.5-1)'
_computing_molecular_graphics 'ORTEP/PLATON (Spek)'
_computing_publication_material 'BRUKER AXS SHELXTL (c) 2008 / Vers. 2008/4'
_computing_structure_refinement 'SHELXL-2017/1 (Sheldrick, 2017)'
_computing_structure_solution 'BRUKER APEX2(v2009.5-1)'
_diffrn_ambient_temperature 100(2)
_diffrn_detector_area_resol_mean 512
_diffrn_measured_fraction_theta_full 1.000
_diffrn_measured_fraction_theta_max 0.929
_diffrn_measurement_device_type 'Bruker D8 KAPPA II (APEX II detector)'
_diffrn_measurement_method 'Data collection strategy APEX 2/COSMO'
_diffrn_radiation_monochromator 'Triumph Goebel mirror'
_diffrn_radiation_source 'fine-focus sealed tube'
_diffrn_radiation_type MoK\a
_diffrn_radiation_wavelength 0.71073
_diffrn_reflns_av_R_equivalents 0.0375
_diffrn_reflns_av_unetI/netI 0.0225
_diffrn_reflns_Laue_measured_fraction_full 1.000
_diffrn_reflns_Laue_measured_fraction_max 0.929
_diffrn_reflns_limit_h_max 16
_diffrn_reflns_limit_h_min -17
_diffrn_reflns_limit_k_max 17
_diffrn_reflns_limit_k_min -15
_diffrn_reflns_limit_l_max 20
_diffrn_reflns_limit_l_min -20
_diffrn_reflns_number 65658
_diffrn_reflns_point_group_measured_fraction_full 1.000
_diffrn_reflns_point_group_measured_fraction_max 0.929
_diffrn_reflns_theta_full 25.242
_diffrn_reflns_theta_max 33.262
_diffrn_reflns_theta_min 1.628
_exptl_absorpt_coefficient_mu 1.705
_exptl_absorpt_correction_T_max 0.75
_exptl_absorpt_correction_T_min 0.63
_exptl_absorpt_correction_type multi-scan
_exptl_absorpt_process_details
; 
 SADABS
 R.H. Blessing, Acta Cryst. (1995) A51 33-38 
;
_exptl_crystal_colour colourless
_exptl_crystal_density_diffrn 1.762
_exptl_crystal_description block
_exptl_crystal_F_000 792
_exptl_crystal_size_max 0.412
_exptl_crystal_size_mid 0.340
_exptl_crystal_size_min 0.326
_refine_diff_density_max 0.544
_refine_diff_density_min -0.512
_refine_diff_density_rms 0.159
_refine_ls_extinction_method none
_refine_ls_goodness_of_fit_ref 1.048
_refine_ls_hydrogen_treatment constr
_refine_ls_matrix_type full
_refine_ls_number_parameters 429
_refine_ls_number_reflns 10816
_refine_ls_number_restraints 0
_refine_ls_restrained_S_all 1.048
_refine_ls_R_factor_all 0.0477
_refine_ls_R_factor_gt 0.0347
_refine_ls_shift/su_max 0.001
_refine_ls_shift/su_mean 0.000
_refine_ls_structure_factor_coef Fsqd
_refine_ls_weighting_details 'w=1/[\s^2^(Fo^2^)+(0.0551P)^2^+0.4425P] where P=(Fo^2^+2Fc^2^)/3'
_refine_ls_weighting_scheme calc
_refine_ls_wR_factor_gt 0.1003
_refine_ls_wR_factor_ref 0.1084
_reflns_Friedel_coverage 0.000
_reflns_number_gt 8477
_reflns_number_total 10816
_reflns_threshold_expression 'I > 2\s(I)'
_cod_data_source_file d1cc05617d2.cif
_cod_data_source_block kh_v069_2m
_cod_depositor_comments
;
The following automatic conversions were performed:

data item '_atom_sites_solution_secondary' value 'diffmap' was
changed to 'difmap'.

Automatic conversion script
Id: cif_fix_values 7556 2019-12-06 15:28:31Z antanas 
;
_cod_original_cell_volume 1514.0(6)
_cod_database_code 7129323
_shelx_shelxl_version_number 2017/1
_shelx_space_group_comment
;
The symmetry employed for this shelxl refinement is uniquely defined
by the following loop, which should always be used as a source of
symmetry information in preference to the above space-group names.
They are only intended as comments.
;
_shelx_estimated_absorpt_t_min 0.540
_shelx_estimated_absorpt_t_max 0.606

loop_
_space_group_symop_operation_xyz
'x, y, z'
'-x, -y, -z'

loop_
_atom_site_label
_atom_site_type_symbol
_atom_site_fract_x
_atom_site_fract_y
_atom_site_fract_z
_atom_site_U_iso_or_equiv
_atom_site_adp_type
_atom_site_occupancy
_atom_site_site_symmetry_order
_atom_site_calc_flag
_atom_site_refinement_flags_posn
_atom_site_refinement_flags_adp
_atom_site_refinement_flags_occupancy
_atom_site_disorder_assembly
_atom_site_disorder_group
Zn1 Zn 0.18458(2) 0.94053(2) 0.23995(2) 0.03557(6) Uani 1 1 d . . . . .
Zn2 Zn 0.32760(2) 0.80408(2) 0.33336(2) 0.04699(7) Uani 1 1 d . . . . .
F1 F -0.00941(16) 1.36363(10) 0.17871(12) 0.0631(3) Uani 1 1 d . . . . .
F2 F 0.09882(15) 1.31647(12) 0.01558(11) 0.0644(4) Uani 1 1 d . . . . .
F3 F -0.12190(14) 1.35728(10) 0.08199(14) 0.0670(4) Uani 1 1 d . . . . .
F4 F -0.22330(13) 1.05644(11) 0.06913(11) 0.0535(3) Uani 1 1 d . . . . .
F5 F -0.13459(14) 0.87224(11) 0.11649(11) 0.0572(3) Uani 1 1 d . . . . .
F6 F -0.28574(14) 1.00287(17) 0.23421(11) 0.0737(4) Uani 1 1 d . . . . .
F7 F 0.14753(14) 1.19424(13) 0.34431(9) 0.0555(3) Uani 1 1 d . . . . .
F8 F 0.34648(16) 1.27494(16) 0.33109(12) 0.0729(4) Uani 1 1 d . . . . .
F9 F 0.54356(13) 1.28067(13) 0.14209(13) 0.0667(4) Uani 1 1 d . . . . .
F10 F 0.55155(14) 1.19400(15) -0.03374(11) 0.0657(4) Uani 1 1 d . . . . .
F11 F 0.35818(13) 1.10882(12) -0.02068(9) 0.0527(3) Uani 1 1 d . . . . .
F12 F -0.13934(15) 0.87120(11) 0.40550(10) 0.0615(3) Uani 1 1 d . . . . .
F13 F -0.12508(17) 0.64356(13) 0.46784(10) 0.0690(4) Uani 1 1 d . . . . .
F14 F 0.05037(17) 0.45802(11) 0.33472(11) 0.0637(3) Uani 1 1 d . . . . .
F15 F 0.21563(17) 0.49876(11) 0.13862(12) 0.0723(4) Uani 1 1 d . . . . .
F16 F 0.20283(14) 0.72584(11) 0.07569(9) 0.0571(3) Uani 1 1 d . . . . .
N1 N 0.14389(14) 1.10569(11) 0.16973(11) 0.0318(2) Uani 1 1 d . . . . .
N2 N 0.03042(14) 0.92174(12) 0.20659(11) 0.0328(2) Uani 1 1 d . . . . .
C1 C 0.03252(16) 1.16812(13) 0.13744(12) 0.0302(3) Uani 1 1 d . . . . .
C2 C -0.06308(16) 1.12398(14) 0.13362(13) 0.0323(3) Uani 1 1 d . . . . .
H2 H -0.138435 1.179269 0.108052 0.039 Uiso 1 1 calc R U . . .
C3 C -0.05986(15) 1.00712(13) 0.16339(12) 0.0297(3) Uani 1 1 d . . . . .
C4 C -0.00076(19) 1.30251(15) 0.10263(15) 0.0399(3) Uani 1 1 d . . . . .
C5 C -0.17710(17) 0.98463(16) 0.14603(14) 0.0376(3) Uani 1 1 d . . . . .
C6 C 0.24399(16) 1.15417(13) 0.16151(12) 0.0314(3) Uani 1 1 d . . . . .
C7 C 0.24642(18) 1.19385(16) 0.25079(13) 0.0376(3) Uani 1 1 d . . . . .
C8 C 0.3481(2) 1.23428(17) 0.24480(16) 0.0443(4) Uani 1 1 d . . . . .
C9 C 0.44941(18) 1.23639(17) 0.14877(17) 0.0445(4) Uani 1 1 d . . . . .
C10 C 0.45184(18) 1.19460(17) 0.05935(15) 0.0426(4) Uani 1 1 d . . . . .
C11 C 0.35135(18) 1.15263(15) 0.06665(13) 0.0368(3) Uani 1 1 d . . . . .
C12 C 0.02819(16) 0.80457(13) 0.23770(13) 0.0327(3) Uani 1 1 d . . . . .
C13 C -0.05264(19) 0.78063(15) 0.33851(14) 0.0391(3) Uani 1 1 d . . . . .
C14 C -0.0453(2) 0.66426(17) 0.37140(14) 0.0428(4) Uani 1 1 d . . . . .
C15 C 0.0444(2) 0.57008(16) 0.30389(16) 0.0433(4) Uani 1 1 d . . . . .
C16 C 0.1279(2) 0.59091(16) 0.20428(16) 0.0436(4) Uani 1 1 d . . . . .
C17 C 0.12057(18) 0.70707(16) 0.17247(14) 0.0383(3) Uani 1 1 d . . . . .
C18 C 0.4708(2) 0.60937(17) 0.35233(18) 0.0499(4) Uani 1 1 d . . . . .
C19 C 0.54414(19) 0.6847(2) 0.33907(16) 0.0488(4) Uani 1 1 d . . . . .
C20 C 0.4745(2) 0.76217(19) 0.42556(18) 0.0498(4) Uani 1 1 d . . . . .
C21 C 0.3570(2) 0.7366(2) 0.49298(15) 0.0521(5) Uani 1 1 d . . . . .
C22 C 0.3554(2) 0.64121(19) 0.44775(18) 0.0516(5) Uani 1 1 d . . . . .
C23 C 0.5129(4) 0.5081(3) 0.2816(3) 0.1034(12) Uani 1 1 d . . . . .
H23A H 0.431069 0.488417 0.293767 0.155 Uiso 1 1 calc R U . . .
H23B H 0.589411 0.435984 0.298137 0.155 Uiso 1 1 calc R U . . .
H23C H 0.545616 0.533737 0.206552 0.155 Uiso 1 1 calc R U . . .
C24 C 0.6796(3) 0.6756(4) 0.2520(3) 0.0932(11) Uani 1 1 d . . . . .
H24A H 0.687707 0.638278 0.189766 0.140 Uiso 1 1 calc R U . . .
H24B H 0.760147 0.625396 0.277752 0.140 Uiso 1 1 calc R U . . .
H24C H 0.679459 0.757272 0.231534 0.140 Uiso 1 1 calc R U . . .
C25 C 0.5197(4) 0.8541(3) 0.4469(3) 0.0958(11) Uani 1 1 d . . . . .
H25A H 0.552991 0.895817 0.379594 0.144 Uiso 1 1 calc R U . . .
H25B H 0.596571 0.812344 0.478122 0.144 Uiso 1 1 calc R U . . .
H25C H 0.439096 0.913874 0.496793 0.144 Uiso 1 1 calc R U . . .
C26 C 0.2561(4) 0.7945(4) 0.5980(2) 0.1017(12) Uani 1 1 d . . . . .
H26A H 0.308043 0.775599 0.648987 0.153 Uiso 1 1 calc R U . . .
H26B H 0.181716 0.762648 0.626509 0.153 Uiso 1 1 calc R U . . .
H26C H 0.213035 0.883015 0.586785 0.153 Uiso 1 1 calc R U . . .
C27 C 0.2561(4) 0.5775(3) 0.4965(3) 0.0956(11) Uani 1 1 d . . . . .
H27A H 0.245483 0.545194 0.439724 0.143 Uiso 1 1 calc R U . . .
H27B H 0.163454 0.635219 0.537687 0.143 Uiso 1 1 calc R U . . .
H27C H 0.294491 0.510309 0.543969 0.143 Uiso 1 1 calc R U . . .

loop_
_atom_site_aniso_label
_atom_site_aniso_U_11
_atom_site_aniso_U_22
_atom_site_aniso_U_33
_atom_site_aniso_U_23
_atom_site_aniso_U_13
_atom_site_aniso_U_12
Zn1 0.03894(10) 0.02875(9) 0.04626(11) 0.01070(7) -0.02423(8) -0.01587(7)
Zn2 0.05012(12) 0.03910(12) 0.05691(14) 0.01508(9) -0.03348(11) -0.01537(9)
F1 0.0855(9) 0.0296(5) 0.0810(9) -0.0078(5) -0.0417(8) -0.0142(6)
F2 0.0707(8) 0.0433(6) 0.0666(8) 0.0219(6) -0.0143(6) -0.0267(6)
F3 0.0645(7) 0.0321(5) 0.1185(12) 0.0199(6) -0.0604(8) -0.0151(5)
F4 0.0568(6) 0.0498(6) 0.0719(7) 0.0179(6) -0.0441(6) -0.0259(5)
F5 0.0711(8) 0.0422(6) 0.0839(9) 0.0045(6) -0.0504(7) -0.0270(6)
F6 0.0503(7) 0.1239(14) 0.0580(7) -0.0097(8) -0.0011(6) -0.0550(8)
F7 0.0593(7) 0.0712(8) 0.0383(5) -0.0086(5) -0.0044(5) -0.0343(6)
F8 0.0748(9) 0.0976(11) 0.0674(8) -0.0344(8) -0.0201(7) -0.0428(8)
F9 0.0499(6) 0.0660(8) 0.1004(11) -0.0203(7) -0.0178(7) -0.0356(6)
F10 0.0511(7) 0.0887(10) 0.0569(7) -0.0051(7) 0.0014(6) -0.0413(7)
F11 0.0579(7) 0.0674(8) 0.0411(5) -0.0108(5) -0.0130(5) -0.0308(6)
F12 0.0754(8) 0.0446(6) 0.0493(6) -0.0074(5) 0.0003(6) -0.0240(6)
F13 0.0898(10) 0.0617(8) 0.0482(7) 0.0134(6) -0.0026(6) -0.0453(8)
F14 0.0915(10) 0.0347(6) 0.0738(8) 0.0168(6) -0.0305(7) -0.0369(6)
F15 0.0886(10) 0.0344(6) 0.0708(9) -0.0099(6) -0.0073(7) -0.0152(6)
F16 0.0629(7) 0.0483(6) 0.0451(6) 0.0022(5) 0.0005(5) -0.0242(6)
N1 0.0347(6) 0.0260(6) 0.0384(6) 0.0042(5) -0.0155(5) -0.0144(5)
N2 0.0374(6) 0.0268(6) 0.0404(6) 0.0069(5) -0.0182(5) -0.0167(5)
C1 0.0338(6) 0.0243(6) 0.0322(6) 0.0027(5) -0.0123(5) -0.0112(5)
C2 0.0311(6) 0.0278(6) 0.0383(7) 0.0033(5) -0.0144(6) -0.0109(5)
C3 0.0287(6) 0.0300(6) 0.0317(6) 0.0023(5) -0.0107(5) -0.0130(5)
C4 0.0436(8) 0.0261(7) 0.0523(9) 0.0048(6) -0.0219(7) -0.0128(6)
C5 0.0360(7) 0.0394(8) 0.0435(8) 0.0043(6) -0.0169(6) -0.0193(6)
C6 0.0338(7) 0.0249(6) 0.0380(7) 0.0015(5) -0.0149(6) -0.0120(5)
C7 0.0396(8) 0.0364(8) 0.0378(8) -0.0043(6) -0.0112(6) -0.0156(6)
C8 0.0456(9) 0.0424(9) 0.0524(10) -0.0131(8) -0.0186(8) -0.0172(7)
C9 0.0351(8) 0.0381(8) 0.0670(12) -0.0093(8) -0.0172(8) -0.0168(7)
C10 0.0353(8) 0.0426(9) 0.0484(9) -0.0036(7) -0.0073(7) -0.0181(7)
C11 0.0390(8) 0.0358(8) 0.0388(8) -0.0022(6) -0.0139(6) -0.0159(6)
C12 0.0363(7) 0.0277(7) 0.0405(7) 0.0060(6) -0.0183(6) -0.0163(6)
C13 0.0453(8) 0.0327(7) 0.0401(8) 0.0016(6) -0.0129(7) -0.0178(7)
C14 0.0526(10) 0.0421(9) 0.0403(8) 0.0110(7) -0.0156(7) -0.0288(8)
C15 0.0555(10) 0.0306(7) 0.0539(10) 0.0106(7) -0.0254(8) -0.0241(7)
C16 0.0504(9) 0.0294(7) 0.0507(10) -0.0005(7) -0.0173(8) -0.0148(7)
C17 0.0413(8) 0.0344(8) 0.0396(8) 0.0048(6) -0.0125(6) -0.0179(6)
C18 0.0568(11) 0.0315(8) 0.0630(12) 0.0024(8) -0.0336(9) -0.0085(7)
C19 0.0374(8) 0.0541(11) 0.0515(10) 0.0140(8) -0.0204(8) -0.0164(8)
C20 0.0611(11) 0.0462(10) 0.0601(11) 0.0151(8) -0.0398(10) -0.0275(9)
C21 0.0587(11) 0.0503(11) 0.0393(9) 0.0091(8) -0.0214(8) -0.0138(9)
C22 0.0500(10) 0.0467(10) 0.0653(12) 0.0292(9) -0.0313(9) -0.0273(8)
C23 0.129(3) 0.0525(15) 0.128(3) -0.0286(17) -0.061(2) -0.0093(17)
C24 0.0480(13) 0.118(3) 0.089(2) 0.0214(19) -0.0095(13) -0.0309(15)
C25 0.130(3) 0.090(2) 0.124(3) 0.0145(19) -0.081(2) -0.068(2)
C26 0.112(3) 0.098(2) 0.0506(14) -0.0064(15) -0.0123(16) -0.011(2)
C27 0.090(2) 0.094(2) 0.129(3) 0.064(2) -0.058(2) -0.0677(18)

loop_
_atom_type_symbol
_atom_type_description
_atom_type_scat_dispersion_real
_atom_type_scat_dispersion_imag
_atom_type_scat_source
C C 0.0033 0.0016 'International Tables Vol C Tables 4.2.6.8 and 6.1.1.4'
H H 0.0000 0.0000 'International Tables Vol C Tables 4.2.6.8 and 6.1.1.4'
N N 0.0061 0.0033 'International Tables Vol C Tables 4.2.6.8 and 6.1.1.4'
F F 0.0171 0.0103 'International Tables Vol C Tables 4.2.6.8 and 6.1.1.4'
Zn Zn 0.2839 1.4301 'International Tables Vol C Tables 4.2.6.8 and 6.1.1.4'

loop_
_geom_angle_atom_site_label_1
_geom_angle_atom_site_label_2
_geom_angle_atom_site_label_3
_geom_angle
_geom_angle_site_symmetry_1
_geom_angle_site_symmetry_3
_geom_angle_publ_flag
N1 Zn1 N2 92.38(5) . . ?
N1 Zn1 Zn2 141.00(4) . . ?
N2 Zn1 Zn2 126.57(4) . . ?
C20 Zn2 C19 36.76(8) . . ?
C20 Zn2 C21 36.91(8) . . ?
C19 Zn2 C21 61.56(8) . . ?
C20 Zn2 C18 61.32(8) . . ?
C19 Zn2 C18 36.90(8) . . ?
C21 Zn2 C18 61.34(8) . . ?
C20 Zn2 C22 61.19(7) . . ?
C19 Zn2 C22 61.28(7) . . ?
C21 Zn2 C22 36.65(8) . . ?
C18 Zn2 C22 36.55(8) . . ?
C20 Zn2 Zn1 150.08(5) . . ?
C19 Zn2 Zn1 149.05(5) . . ?
C21 Zn2 Zn1 147.26(6) . . ?
C18 Zn2 Zn1 146.03(6) . . ?
C22 Zn2 Zn1 145.15(5) . . ?
C1 N1 C6 122.07(13) . . ?
C1 N1 Zn1 124.35(10) . . ?
C6 N1 Zn1 113.52(10) . . ?
C3 N2 C12 123.17(13) . . ?
C3 N2 Zn1 124.91(10) . . ?
C12 N2 Zn1 111.91(10) . . ?
N1 C1 C2 125.72(14) . . ?
N1 C1 C4 119.17(13) . . ?
C2 C1 C4 115.10(14) . . ?
C1 C2 C3 126.77(14) . . ?
N2 C3 C2 124.99(14) . . ?
N2 C3 C5 120.49(13) . . ?
C2 C3 C5 114.47(13) . . ?
F3 C4 F1 106.95(15) . . ?
F3 C4 F2 106.91(16) . . ?
F1 C4 F2 106.92(15) . . ?
F3 C4 C1 113.00(14) . . ?
F1 C4 C1 110.49(15) . . ?
F2 C4 C1 112.22(14) . . ?
F6 C5 F4 108.03(15) . . ?
F6 C5 F5 107.58(15) . . ?
F4 C5 F5 105.09(14) . . ?
F6 C5 C3 110.62(14) . . ?
F4 C5 C3 112.43(13) . . ?
F5 C5 C3 112.77(14) . . ?
C7 C6 C11 117.13(14) . . ?
C7 C6 N1 120.93(14) . . ?
C11 C6 N1 121.64(14) . . ?
F7 C7 C8 119.23(15) . . ?
F7 C7 C6 119.38(15) . . ?
C8 C7 C6 121.38(16) . . ?
F8 C8 C9 119.50(16) . . ?
F8 C8 C7 120.44(17) . . ?
C9 C8 C7 120.03(16) . . ?
F9 C9 C8 119.96(17) . . ?
F9 C9 C10 120.16(18) . . ?
C8 C9 C10 119.87(15) . . ?
F10 C10 C11 120.16(17) . . ?
F10 C10 C9 120.27(16) . . ?
C11 C10 C9 119.57(16) . . ?
F11 C11 C10 118.62(15) . . ?
F11 C11 C6 119.44(14) . . ?
C10 C11 C6 121.93(15) . . ?
C17 C12 C13 117.64(14) . . ?
C17 C12 N2 120.28(14) . . ?
C13 C12 N2 121.61(14) . . ?
F12 C13 C14 118.99(16) . . ?
F12 C13 C12 119.70(15) . . ?
C14 C13 C12 121.31(16) . . ?
F13 C14 C15 120.00(16) . . ?
F13 C14 C13 120.33(17) . . ?
C15 C14 C13 119.67(16) . . ?
F14 C15 C14 119.87(17) . . ?
F14 C15 C16 119.92(17) . . ?
C14 C15 C16 120.21(15) . . ?
F15 C16 C15 120.10(16) . . ?
F15 C16 C17 120.18(17) . . ?
C15 C16 C17 119.71(16) . . ?
F16 C17 C16 119.05(16) . . ?
F16 C17 C12 119.52(15) . . ?
C16 C17 C12 121.41(16) . . ?
C22 C18 C19 107.82(18) . . ?
C22 C18 C23 125.8(3) . . ?
C19 C18 C23 126.3(3) . . ?
C22 C18 Zn2 72.20(11) . . ?
C19 C18 Zn2 70.69(11) . . ?
C23 C18 Zn2 125.54(19) . . ?
C20 C19 C18 108.00(18) . . ?
C20 C19 C24 126.3(2) . . ?
C18 C19 C24 125.5(3) . . ?
C20 C19 Zn2 71.52(11) . . ?
C18 C19 Zn2 72.42(11) . . ?
C24 C19 Zn2 125.47(17) . . ?
C19 C20 C21 108.56(18) . . ?
C19 C20 C25 126.3(3) . . ?
C21 C20 C25 125.1(3) . . ?
C19 C20 Zn2 71.73(11) . . ?
C21 C20 Zn2 72.25(11) . . ?
C25 C20 Zn2 124.02(18) . . ?
C20 C21 C22 107.55(18) . . ?
C20 C21 C26 126.5(3) . . ?
C22 C21 C26 125.8(3) . . ?
C20 C21 Zn2 70.84(11) . . ?
C22 C21 Zn2 72.41(11) . . ?
C26 C21 Zn2 125.06(19) . . ?
C18 C22 C21 108.07(18) . . ?
C18 C22 C27 125.5(3) . . ?
C21 C22 C27 126.3(3) . . ?
C18 C22 Zn2 71.25(11) . . ?
C21 C22 Zn2 70.94(11) . . ?
C27 C22 Zn2 127.17(16) . . ?

loop_
_geom_bond_atom_site_label_1
_geom_bond_atom_site_label_2
_geom_bond_distance
_geom_bond_site_symmetry_2
_geom_bond_publ_flag
Zn1 N1 1.9917(13) . ?
Zn1 N2 2.0140(13) . ?
Zn1 Zn2 2.2883(5) . ?
Zn2 C20 2.2175(19) . ?
Zn2 C19 2.2203(19) . ?
Zn2 C21 2.236(2) . ?
Zn2 C18 2.2427(19) . ?
Zn2 C22 2.2550(18) . ?
F1 C4 1.322(2) . ?
F2 C4 1.326(2) . ?
F3 C4 1.319(2) . ?
F4 C5 1.325(2) . ?
F5 C5 1.326(2) . ?
F6 C5 1.314(2) . ?
F7 C7 1.331(2) . ?
F8 C8 1.331(2) . ?
F9 C9 1.3296(19) . ?
F10 C10 1.332(2) . ?
F11 C11 1.3385(19) . ?
F12 C13 1.331(2) . ?
F13 C14 1.327(2) . ?
F14 C15 1.330(2) . ?
F15 C16 1.335(2) . ?
F16 C17 1.334(2) . ?
N1 C1 1.318(2) . ?
N1 C6 1.4217(19) . ?
N2 C3 1.3099(19) . ?
N2 C12 1.4179(19) . ?
C1 C2 1.390(2) . ?
C1 C4 1.535(2) . ?
C2 C3 1.393(2) . ?
C3 C5 1.530(2) . ?
C6 C7 1.383(2) . ?
C6 C11 1.387(2) . ?
C7 C8 1.377(2) . ?
C8 C9 1.372(3) . ?
C9 C10 1.373(3) . ?
C10 C11 1.372(2) . ?
C12 C17 1.381(2) . ?
C12 C13 1.385(2) . ?
C13 C14 1.380(2) . ?
C14 C15 1.368(3) . ?
C15 C16 1.373(3) . ?
C16 C17 1.375(2) . ?
C18 C22 1.410(3) . ?
C18 C19 1.412(3) . ?
C18 C23 1.501(3) . ?
C19 C20 1.399(3) . ?
C19 C24 1.501(3) . ?
C20 C21 1.410(3) . ?
C20 C25 1.509(3) . ?
C21 C22 1.412(3) . ?
C21 C26 1.509(4) . ?
C22 C27 1.501(3) . ?
